data_9000753
loop_
_publ_author_name
'Wallace, J. H.'
'Wenk, H. R.'

_publ_section_title
;
 Structure variation in low cordierites
 sci 624
;
_journal_name_full 'American Mineralogist'
_journal_page_first 96
_journal_page_last 111
_journal_volume 65
_journal_year 1980
_chemical_compound_source 'Debris SW Cap Brasca, Bergell Alps, Switzerland'
_chemical_formula_sum 'Al3.879 Fe0.26 H1.22 Mg1.632 O19.22 Si4.833'
_chemical_name_mineral Cordierite
_space_group_IT_number 66
_symmetry_space_group_name_Hall '-C 2 2c'
_symmetry_space_group_name_H-M 'C c c m'
_cell_angle_alpha 90
_cell_angle_beta 90
_cell_angle_gamma 90
_cell_formula_units_Z 4
_cell_length_a 17.088
_cell_length_b 9.726
_cell_length_c 9.335
_cell_volume 1551.457
_database_code_amcsd 0000766
_exptl_crystal_density_diffrn 2.583
_cod_original_formula_sum 'Mg1.632 Fe.26 Al3.879 Si4.833 O19.22 H1.22'
_cod_database_code 9000753

loop_
_space_group_symop_operation_xyz
x,y,z
1/2+x,1/2+y,z
x,-y,1/2+z
1/2+x,1/2-y,1/2+z
-x,y,1/2-z
1/2-x,1/2+y,1/2-z
-x,y,1/2+z
1/2-x,1/2+y,1/2+z
x,-y,1/2-z
1/2+x,1/2-y,1/2-z
x,y,-z
1/2+x,1/2+y,-z
-x,-y,z
1/2-x,1/2-y,z
-x,-y,-z
1/2-x,1/2-y,-z

loop_
_atom_site_aniso_label
_atom_site_aniso_U_11
_atom_site_aniso_U_22
_atom_site_aniso_U_33
_atom_site_aniso_U_12
_atom_site_aniso_U_13
_atom_site_aniso_U_23
Mg1 0.00473 0.00522 0.00768 0.00000 0.00000 0.00037
Fe1 0.00473 0.00522 0.00768 0.00000 0.00000 0.00037
Al1 0.00607 0.00465 0.00490 0.00109 0.00000 0.00000
Si2 0.00296 0.00436 0.00331 0.00000 0.00000 0.00000
Al2 0.00296 0.00436 0.00331 0.00000 0.00000 0.00000
Si3 0.00444 0.00345 0.00446 0.00067 0.00000 0.00000
Si4 0.00370 0.00431 0.00459 -0.00076 0.00000 0.00000
Al5 0.00429 0.00522 0.00508 0.00051 0.00000 0.00000
Si5 0.00429 0.00522 0.00508 0.00051 0.00000 0.00000
O1 0.01095 0.00800 0.00702 -0.00152 0.00364 -0.00124
O2 0.00725 0.01030 0.00790 -0.00109 -0.00024 -0.00405
O3 0.00873 0.00958 0.00817 0.00126 -0.00186 -0.00244
O4 0.00518 0.01591 0.01550 -0.00227 0.00000 0.00000
O5 0.00962 0.01050 0.01691 0.00488 0.00000 0.00000
O6 0.01317 0.00565 0.01713 -0.00312 0.00000 0.00000
O-H1 3.25443 0.08626 0.33110 0.00000 0.00000 0.00000
O-H2 0.22189 0.10543 0.25164 0.00842 0.00000 0.00000

loop_
_atom_site_label
_atom_site_fract_x
_atom_site_fract_y
_atom_site_fract_z
_atom_site_occupancy
_atom_site_type_symbol
_atom_site_attached_hydrogens
Mg1 0.33751 0.00000 0.25000 0.81600 Mg 0
Fe1 0.33751 0.00000 0.25000 0.13000 Fe 0
Al1 0.25000 0.25000 0.25006 0.96400 Al 0
Si2 0.00000 0.50000 0.25000 0.85300 Si 0
Al2 0.00000 0.50000 0.25000 0.09500 Al 0
Si3 0.19234 0.07781 0.00000 0.97000 Si 0
Si4 0.13511 -0.23714 0.00000 0.97100 Si 0
Al5 0.05059 0.30770 0.00000 0.92800 Al 0
Si5 0.05059 0.30770 0.00000 0.04900 Si 0
O1 0.24695 -0.10288 0.35874 1.00000 O 0
O2 0.06208 -0.41554 0.34870 1.00000 O 0
O3 -0.17323 -0.30982 0.35824 1.00000 O 0
O4 0.04334 -0.24887 0.00000 1.00000 O 0
O5 0.12219 0.18481 0.00000 1.00000 O 0
O6 0.16431 -0.07930 0.00000 1.00000 O 0
O-H1 0.00000 0.00000 0.25000 0.96000 O 1
O-H2 0.00000 0.00000 0.00000 0.26000 O 1

loop_
_cod_changelog_entry_id
_cod_changelog_entry_author
_cod_changelog_entry_date
_cod_changelog_entry_text
1
;cod-tools version 3.8.0
Id: cif_guess_AMCSD_atom_types 9574 2023-05-10 09:00:05Z saulius
;
2023-05-10T18:46:41+03:00
;Derived atom types and hydrogen counts
from atom names that follow the AMCSD naming convention
(Wat == water, O-H == hydroxyl).
;
2
;cod-tools version 3.10.1
Id: cif_fix_AMCSD_aniso_labels 10200 2024-08-01 14:09:44Z saulius
;
2024-08-02T12:19:48+03:00
;Changed the following '_atom_site_aniso_label' values:
'OH1' -> 'O-H1'
'OH2' -> 'O-H2'
;

loop_
_cod_related_entry_id
_cod_related_entry_database
_cod_related_entry_code
1 AMCSD 0000766
